data_7241129
loop_
_publ_author_name
'Zhong, Ping-Fu'
'Lin, Hong-Min'
'Wang, Lin-Wei'
'Mo, Zu-Yu'
'Meng, Xiu-Jin'
'Tang, Hai-Tao'
'Pan, Ying-Ming'

_publ_section_title
;
 Electrochemically enabled synthesis of sulfide imidazopyridines via a
 radical cyclization cascade
;
_journal_issue 19
_journal_name_full 'Green Chemistry'
_journal_page_first 6334
_journal_page_last 6339
_journal_paper_doi 10.1039/D0GC02125C
_journal_volume 22
_journal_year 2020
_chemical_formula_moiety 'C21 H18 N2 O S'
_chemical_formula_sum 'C21 H18 N2 O S'
_chemical_formula_weight 346.43
_space_group_crystal_system monoclinic
_space_group_IT_number 14
_space_group_name_Hall '-P 2yn'
_space_group_name_H-M_alt 'P 1 21/n 1'
_atom_sites_solution_hydrogens geom
_atom_sites_solution_primary direct
_audit_block_doi 10.5517/ccdc.csd.cc23t8px
_audit_creation_date 2019-06-10
_audit_creation_method
;
Olex2 1.2
(compiled 2018.05.29 svn.r3508 for OlexSys, GUI svn.r5506)
;
_audit_update_record
;
2019-10-22 deposited with the CCDC.	2020-08-19 downloaded from the CCDC.
;
_cell_angle_alpha 90
_cell_angle_beta 97.519(4)
_cell_angle_gamma 90
_cell_formula_units_Z 4
_cell_length_a 11.3700(4)
_cell_length_b 10.2878(4)
_cell_length_c 14.5801(6)
_cell_measurement_reflns_used 3529
_cell_measurement_temperature 100.00(10)
_cell_measurement_theta_max 28.9350
_cell_measurement_theta_min 2.6650
_cell_volume 1690.80(11)
_computing_cell_refinement 'CrysAlisPro 1.171.38.43f (Rigaku OD, 2015)'
_computing_data_collection 'CrysAlisPro 1.171.38.43f (Rigaku OD, 2015)'
_computing_data_reduction 'CrysAlisPro 1.171.38.43f (Rigaku OD, 2015)'
_computing_molecular_graphics 'Olex2 (Dolomanov et al., 2009)'
_computing_publication_material 'Olex2 (Dolomanov et al., 2009)'
_computing_structure_refinement 'ShelXL (Sheldrick, 2015)'
_computing_structure_solution 'ShelXS (Sheldrick, 2008)'
_diffrn_ambient_environment N~2~
_diffrn_ambient_temperature 100.00(10)
_diffrn_detector 'CCD plate'
_diffrn_detector_area_resol_mean 5.2684
_diffrn_detector_type AtlasS2
_diffrn_measured_fraction_theta_full 1.000
_diffrn_measured_fraction_theta_max 1.000
_diffrn_measurement_details
;
List of Runs (angles in degrees, time in seconds):

  # Type    Start    End  Width  t~exp~   \w     \q     \k     \f   Frames
#--------------------------------------------------------------------------
  1  \w    -16.00  85.00   1.00    3.00    --   11.74  57.00 120.00  101
  2  \w    -58.00  37.00   1.00    3.00    --   11.74 -19.00 -60.00   95
;
_diffrn_measurement_device 'four-circle diffractometer'
_diffrn_measurement_device_type 'SuperNova, Dual, Cu at zero, AtlasS2'
_diffrn_measurement_method '\w scans'
_diffrn_orient_matrix_type 'CrysAlisPro convention (1999,Acta A55,543-557)'
_diffrn_orient_matrix_UB_11 0.0509369000
_diffrn_orient_matrix_UB_12 -0.0110977000
_diffrn_orient_matrix_UB_13 -0.0222907000
_diffrn_orient_matrix_UB_21 -0.0349199000
_diffrn_orient_matrix_UB_22 0.0072990000
_diffrn_orient_matrix_UB_23 -0.0437254000
_diffrn_orient_matrix_UB_31 0.0120737000
_diffrn_orient_matrix_UB_32 0.0676228000
_diffrn_orient_matrix_UB_33 0.0010786000
_diffrn_radiation_monochromator mirror
_diffrn_radiation_probe x-ray
_diffrn_radiation_type MoK\a
_diffrn_radiation_wavelength 0.71073
_diffrn_reflns_av_R_equivalents 0.0269
_diffrn_reflns_av_unetI/netI 0.0406
_diffrn_reflns_Laue_measured_fraction_full 1.000
_diffrn_reflns_Laue_measured_fraction_max 1.000
_diffrn_reflns_limit_h_max 13
_diffrn_reflns_limit_h_min -8
_diffrn_reflns_limit_k_max 10
_diffrn_reflns_limit_k_min -12
_diffrn_reflns_limit_l_max 17
_diffrn_reflns_limit_l_min -15
_diffrn_reflns_number 7544
_diffrn_reflns_point_group_measured_fraction_full 1.000
_diffrn_reflns_point_group_measured_fraction_max 1.000
_diffrn_reflns_theta_full 24.993
_diffrn_reflns_theta_max 24.993
_diffrn_reflns_theta_min 2.141
_diffrn_source 'micro-focus sealed X-ray tube'
_diffrn_source_type 'SuperNova (Mo) X-ray Source'
_exptl_absorpt_coefficient_mu 0.203
_exptl_absorpt_correction_T_max 1.00000
_exptl_absorpt_correction_T_min 0.91722
_exptl_absorpt_correction_type multi-scan
_exptl_absorpt_process_details
;
CrysAlisPro 1.171.38.43f (Rigaku Oxford Diffraction, 2015)
Empirical absorption correction using spherical harmonics,
 implemented in SCALE3 ABSPACK scaling algorithm.
;
_exptl_crystal_colour colourless
_exptl_crystal_colour_primary colourless
_exptl_crystal_density_diffrn 1.361
_exptl_crystal_description block
_exptl_crystal_F_000 728
_exptl_crystal_size_max 0.12
_exptl_crystal_size_mid 0.11
_exptl_crystal_size_min 0.1
_refine_diff_density_max 0.228
_refine_diff_density_min -0.269
_refine_diff_density_rms 0.053
_refine_ls_extinction_method none
_refine_ls_goodness_of_fit_ref 1.048
_refine_ls_hydrogen_treatment constr
_refine_ls_matrix_type full
_refine_ls_number_parameters 228
_refine_ls_number_reflns 2978
_refine_ls_number_restraints 0
_refine_ls_restrained_S_all 1.048
_refine_ls_R_factor_all 0.0462
_refine_ls_R_factor_gt 0.0382
_refine_ls_shift/su_max 0.000
_refine_ls_shift/su_mean 0.000
_refine_ls_structure_factor_coef Fsqd
_refine_ls_weighting_details 'w=1/[\s^2^(Fo^2^)+(0.0319P)^2^+0.9959P] where P=(Fo^2^+2Fc^2^)/3'
_refine_ls_weighting_scheme calc
_refine_ls_wR_factor_gt 0.0847
_refine_ls_wR_factor_ref 0.0901
_reflns_Friedel_coverage 0.000
_reflns_number_gt 2569
_reflns_number_total 2978
_reflns_threshold_expression 'I > 2\s(I)'
_cod_data_source_file d0gc02125c2.cif
_cod_data_source_block b-7
_cod_depositor_comments 'Adding full bibliography for 7241129--7241131.cif.'
_cod_database_code 7241129
_shelx_shelxl_version_number 2018/3
_shelx_space_group_comment
;
The symmetry employed for this shelxl refinement is uniquely defined
by the following loop, which should always be used as a source of
symmetry information in preference to the above space-group names.
They are only intended as comments.
;
_reflns_odcompleteness_completeness 99.92
_reflns_odcompleteness_iscentric 1
_reflns_odcompleteness_theta 26.32
_olex2_refinement_description
;
1. Fixed Uiso
 At 1.2 times of:
  All C(H) groups
 At 1.5 times of:
  All C(H,H,H) groups
2.a Aromatic/amide H refined with riding coordinates:
 C10(H10), C9(H9), C13(H13), C2(H2), C16(H16), C12(H12), C20(H20), C3(H3),
 C5(H5), C19(H19), C17(H17), C4(H4)
2.b Idealised Me refined as rotating group:
 C21(H21A,H21B,H21C), C14(H14A,H14B,H14C)
;
_olex2_submission_special_instructions 'No special instructions were received'
_oxdiff_exptl_absorpt_empirical_details
;
Empirical correction (ABSPACK) includes:
- Absorption correction using spherical harmonics
- Frame scaling
;
_oxdiff_exptl_absorpt_empirical_full_max 1.247
_oxdiff_exptl_absorpt_empirical_full_min 0.763

loop_
_space_group_symop_operation_xyz
'x, y, z'
'-x+1/2, y+1/2, -z+1/2'
'-x, -y, -z'
'x-1/2, -y-1/2, z-1/2'

loop_
_atom_site_label
_atom_site_type_symbol
_atom_site_fract_x
_atom_site_fract_y
_atom_site_fract_z
_atom_site_U_iso_or_equiv
_atom_site_adp_type
_atom_site_occupancy
_atom_site_site_symmetry_order
_atom_site_calc_flag
_atom_site_refinement_flags_posn
_atom_site_refinement_flags_adp
_atom_site_refinement_flags_occupancy
_atom_site_disorder_assembly
_atom_site_disorder_group
S1 S 0.24136(4) 0.22318(4) 0.22656(3) 0.01630(14) Uani 1 1 d . . . . .
O1 O 0.66622(11) 0.67711(12) 0.14877(9) 0.0202(3) Uani 1 1 d . . . . .
N1 N 0.33495(13) 0.15403(14) 0.40252(10) 0.0143(3) Uani 1 1 d . . . . .
N2 N 0.48217(13) 0.29577(14) 0.44419(10) 0.0154(3) Uani 1 1 d . . . . .
C8 C 0.48598(15) 0.41827(16) 0.29986(12) 0.0130(4) Uani 1 1 d . . . . .
C7 C 0.43421(15) 0.31874(17) 0.35433(13) 0.0141(4) Uani 1 1 d . . . . .
C11 C 0.60746(15) 0.59637(17) 0.20221(13) 0.0151(4) Uani 1 1 d . . . . .
C1 C 0.42147(16) 0.19533(17) 0.47228(13) 0.0152(4) Uani 1 1 d . . . . .
C15 C 0.30236(15) 0.09849(17) 0.16186(13) 0.0145(4) Uani 1 1 d . . . . .
C6 C 0.34231(16) 0.23359(17) 0.32640(13) 0.0151(4) Uani 1 1 d . . . . .
C10 C 0.60168(16) 0.61518(17) 0.29557(13) 0.0163(4) Uani 1 1 d . . . . .
H10 H 0.638870 0.686485 0.326020 0.020 Uiso 1 1 calc R . . . .
C9 C 0.54018(15) 0.52717(17) 0.34346(13) 0.0160(4) Uani 1 1 d . . . . .
H9 H 0.535069 0.541196 0.405829 0.019 Uiso 1 1 calc R . . . .
C13 C 0.49222(15) 0.40150(17) 0.20528(13) 0.0151(4) Uani 1 1 d . . . . .
H13 H 0.455838 0.329860 0.174694 0.018 Uiso 1 1 calc R . . . .
C2 C 0.43482(17) 0.12706(18) 0.55679(13) 0.0178(4) Uani 1 1 d . . . . .
H2 H 0.491725 0.152639 0.605107 0.021 Uiso 1 1 calc R . . . .
C16 C 0.25119(16) 0.08215(18) 0.07046(13) 0.0189(4) Uani 1 1 d . . . . .
H16 H 0.189082 0.135524 0.045554 0.023 Uiso 1 1 calc R . . . .
C12 C 0.55156(15) 0.48971(17) 0.15691(13) 0.0158(4) Uani 1 1 d . . . . .
H12 H 0.554202 0.477889 0.093971 0.019 Uiso 1 1 calc R . . . .
C20 C 0.39397(16) 0.01724(18) 0.19788(13) 0.0184(4) Uani 1 1 d . . . . .
H20 H 0.428744 0.027351 0.258826 0.022 Uiso 1 1 calc R . . . .
C18 C 0.38476(16) -0.09622(17) 0.05174(13) 0.0179(4) Uani 1 1 d . . . . .
C3 C 0.36337(17) 0.02318(18) 0.56685(14) 0.0207(4) Uani 1 1 d . . . . .
H3 H 0.371262 -0.021949 0.622588 0.025 Uiso 1 1 calc R . . . .
C5 C 0.26373(16) 0.04827(18) 0.41231(13) 0.0184(4) Uani 1 1 d . . . . .
H5 H 0.207229 0.022033 0.363912 0.022 Uiso 1 1 calc R . . . .
C19 C 0.43395(17) -0.07928(18) 0.14311(13) 0.0199(4) Uani 1 1 d . . . . .
H19 H 0.495067 -0.133796 0.168230 0.024 Uiso 1 1 calc R . . . .
C17 C 0.29319(17) -0.01368(18) 0.01714(13) 0.0203(4) Uani 1 1 d . . . . .
H17 H 0.258997 -0.023242 -0.044004 0.024 Uiso 1 1 calc R . . . .
C4 C 0.27721(17) -0.01676(18) 0.49330(14) 0.0215(5) Uani 1 1 d . . . . .
H4 H 0.229542 -0.088395 0.500899 0.026 Uiso 1 1 calc R . . . .
C21 C 0.42878(18) -0.19994(19) -0.00825(15) 0.0249(5) Uani 1 1 d . . . . .
H21A H 0.476878 -0.160875 -0.050165 0.037 Uiso 1 1 calc GR . . . .
H21B H 0.362328 -0.242979 -0.042843 0.037 Uiso 1 1 calc GR . . . .
H21C H 0.475195 -0.262085 0.030032 0.037 Uiso 1 1 calc GR . . . .
C14 C 0.75053(18) 0.76523(19) 0.19572(15) 0.0266(5) Uani 1 1 d . . . . .
H14A H 0.796139 0.804090 0.152003 0.040 Uiso 1 1 calc GR . . . .
H14B H 0.802511 0.718947 0.241689 0.040 Uiso 1 1 calc GR . . . .
H14C H 0.709628 0.831906 0.225042 0.040 Uiso 1 1 calc GR . . . .

loop_
_atom_site_aniso_label
_atom_site_aniso_U_11
_atom_site_aniso_U_22
_atom_site_aniso_U_33
_atom_site_aniso_U_23
_atom_site_aniso_U_13
_atom_site_aniso_U_12
S1 0.0125(2) 0.0185(3) 0.0171(3) -0.0032(2) -0.00080(19) 0.00135(17)
O1 0.0196(7) 0.0191(7) 0.0224(7) -0.0002(6) 0.0041(6) -0.0061(5)
N1 0.0129(8) 0.0158(8) 0.0146(8) -0.0025(7) 0.0028(6) -0.0004(6)
N2 0.0159(8) 0.0158(8) 0.0142(8) -0.0026(7) 0.0009(6) 0.0003(6)
C8 0.0079(9) 0.0151(9) 0.0158(10) -0.0001(8) 0.0007(7) 0.0028(7)
C7 0.0128(9) 0.0145(9) 0.0152(10) -0.0027(8) 0.0027(7) 0.0023(7)
C11 0.0110(9) 0.0143(9) 0.0202(10) 0.0014(8) 0.0023(8) 0.0020(7)
C1 0.0150(10) 0.0152(9) 0.0157(10) -0.0052(8) 0.0030(8) 0.0019(7)
C15 0.0122(9) 0.0149(9) 0.0165(10) -0.0003(8) 0.0025(7) -0.0024(7)
C6 0.0142(10) 0.0167(9) 0.0148(10) -0.0018(8) 0.0036(8) 0.0008(7)
C10 0.0140(9) 0.0129(9) 0.0216(11) -0.0047(8) 0.0008(8) 0.0001(7)
C9 0.0140(10) 0.0171(9) 0.0166(10) -0.0020(8) 0.0009(8) 0.0031(7)
C13 0.0122(9) 0.0141(9) 0.0184(10) -0.0032(8) -0.0005(8) 0.0003(7)
C2 0.0207(10) 0.0202(10) 0.0128(10) -0.0029(8) 0.0030(8) 0.0035(8)
C16 0.0153(10) 0.0213(10) 0.0189(10) 0.0007(9) -0.0021(8) 0.0010(8)
C12 0.0145(10) 0.0189(10) 0.0140(10) -0.0032(8) 0.0018(8) 0.0026(7)
C20 0.0193(10) 0.0217(10) 0.0133(10) -0.0007(8) -0.0011(8) 0.0008(8)
C18 0.0199(10) 0.0160(9) 0.0184(10) -0.0018(8) 0.0046(8) -0.0046(7)
C3 0.0247(11) 0.0206(10) 0.0182(11) 0.0019(9) 0.0086(8) 0.0030(8)
C5 0.0168(10) 0.0189(10) 0.0202(11) -0.0051(9) 0.0049(8) -0.0032(8)
C19 0.0196(10) 0.0184(10) 0.0211(11) 0.0022(9) 0.0007(8) 0.0045(8)
C17 0.0199(11) 0.0258(11) 0.0142(10) -0.0033(9) -0.0020(8) -0.0029(8)
C4 0.0219(11) 0.0189(10) 0.0254(12) -0.0009(9) 0.0096(9) -0.0027(8)
C21 0.0273(11) 0.0231(11) 0.0247(12) -0.0053(9) 0.0048(9) 0.0002(8)
C14 0.0224(11) 0.0239(11) 0.0340(13) 0.0007(10) 0.0050(9) -0.0104(8)

loop_
_atom_type_symbol
_atom_type_description
_atom_type_scat_dispersion_real
_atom_type_scat_dispersion_imag
_atom_type_scat_source
C C 0.0033 0.0016 'International Tables Vol C Tables 4.2.6.8 and 6.1.1.4'
H H 0.0000 0.0000 'International Tables Vol C Tables 4.2.6.8 and 6.1.1.4'
N N 0.0061 0.0033 'International Tables Vol C Tables 4.2.6.8 and 6.1.1.4'
O O 0.0106 0.0060 'International Tables Vol C Tables 4.2.6.8 and 6.1.1.4'
S S 0.1246 0.1234 'International Tables Vol C Tables 4.2.6.8 and 6.1.1.4'

loop_
_geom_angle_atom_site_label_1
_geom_angle_atom_site_label_2
_geom_angle_atom_site_label_3
_geom_angle
_geom_angle_site_symmetry_1
_geom_angle_site_symmetry_3
_geom_angle_publ_flag
C6 S1 C15 103.15(8) . . ?
C11 O1 C14 117.31(15) . . ?
C1 N1 C6 107.11(14) . . ?
C5 N1 C1 122.51(16) . . ?
C5 N1 C6 130.29(16) . . ?
C1 N2 C7 105.61(15) . . ?
C9 C8 C7 120.01(16) . . ?
C9 C8 C13 118.20(16) . . ?
C13 C8 C7 121.54(16) . . ?
N2 C7 C8 120.01(16) . . ?
N2 C7 C6 111.26(16) . . ?
C6 C7 C8 128.64(17) . . ?
O1 C11 C10 124.28(16) . . ?
O1 C11 C12 115.76(16) . . ?
C10 C11 C12 119.96(17) . . ?
N1 C1 C2 118.28(16) . . ?
N2 C1 N1 110.95(16) . . ?
N2 C1 C2 130.73(17) . . ?
C16 C15 S1 116.72(14) . . ?
C20 C15 S1 123.95(14) . . ?
C20 C15 C16 119.31(17) . . ?
N1 C6 S1 122.08(13) . . ?
C7 C6 S1 132.63(15) . . ?
C7 C6 N1 105.06(15) . . ?
C11 C10 H10 120.2 . . ?
C11 C10 C9 119.70(17) . . ?
C9 C10 H10 120.2 . . ?
C8 C9 H9 119.4 . . ?
C10 C9 C8 121.19(17) . . ?
C10 C9 H9 119.4 . . ?
C8 C13 H13 119.5 . . ?
C12 C13 C8 120.92(17) . . ?
C12 C13 H13 119.5 . . ?
C1 C2 H2 120.4 . . ?
C3 C2 C1 119.20(18) . . ?
C3 C2 H2 120.4 . . ?
C15 C16 H16 120.2 . . ?
C17 C16 C15 119.57(17) . . ?
C17 C16 H16 120.2 . . ?
C11 C12 H12 120.0 . . ?
C13 C12 C11 120.01(17) . . ?
C13 C12 H12 120.0 . . ?
C15 C20 H20 120.0 . . ?
C15 C20 C19 120.05(17) . . ?
C19 C20 H20 120.0 . . ?
C19 C18 C17 117.51(17) . . ?
C19 C18 C21 121.60(17) . . ?
C17 C18 C21 120.89(17) . . ?
C2 C3 H3 119.7 . . ?
C2 C3 C4 120.64(18) . . ?
C4 C3 H3 119.7 . . ?
N1 C5 H5 120.6 . . ?
C4 C5 N1 118.86(18) . . ?
C4 C5 H5 120.6 . . ?
C20 C19 H19 119.3 . . ?
C18 C19 C20 121.43(17) . . ?
C18 C19 H19 119.3 . . ?
C16 C17 C18 122.12(18) . . ?
C16 C17 H17 118.9 . . ?
C18 C17 H17 118.9 . . ?
C3 C4 H4 119.7 . . ?
C5 C4 C3 120.50(18) . . ?
C5 C4 H4 119.7 . . ?
C18 C21 H21A 109.5 . . ?
C18 C21 H21B 109.5 . . ?
C18 C21 H21C 109.5 . . ?
H21A C21 H21B 109.5 . . ?
H21A C21 H21C 109.5 . . ?
H21B C21 H21C 109.5 . . ?
O1 C14 H14A 109.5 . . ?
O1 C14 H14B 109.5 . . ?
O1 C14 H14C 109.5 . . ?
H14A C14 H14B 109.5 . . ?
H14A C14 H14C 109.5 . . ?
H14B C14 H14C 109.5 . . ?

loop_
_geom_bond_atom_site_label_1
_geom_bond_atom_site_label_2
_geom_bond_distance
_geom_bond_site_symmetry_2
_geom_bond_publ_flag
S1 C15 1.7854(18) . ?
S1 C6 1.7351(19) . ?
O1 C11 1.371(2) . ?
O1 C14 1.427(2) . ?
N1 C1 1.386(2) . ?
N1 C6 1.390(2) . ?
N1 C5 1.375(2) . ?
N2 C7 1.372(2) . ?
N2 C1 1.336(2) . ?
C8 C7 1.466(2) . ?
C8 C9 1.392(2) . ?
C8 C13 1.401(3) . ?
C7 C6 1.383(2) . ?
C11 C10 1.385(3) . ?
C11 C12 1.391(2) . ?
C1 C2 1.409(3) . ?
C15 C16 1.393(3) . ?
C15 C20 1.384(3) . ?
C10 H10 0.9300 . ?
C10 C9 1.387(3) . ?
C9 H9 0.9300 . ?
C13 H13 0.9300 . ?
C13 C12 1.379(3) . ?
C2 H2 0.9300 . ?
C2 C3 1.362(3) . ?
C16 H16 0.9300 . ?
C16 C17 1.379(3) . ?
C12 H12 0.9300 . ?
C20 H20 0.9300 . ?
C20 C19 1.388(3) . ?
C18 C19 1.387(3) . ?
C18 C17 1.386(3) . ?
C18 C21 1.506(3) . ?
C3 H3 0.9300 . ?
C3 C4 1.415(3) . ?
C5 H5 0.9300 . ?
C5 C4 1.348(3) . ?
C19 H19 0.9300 . ?
C17 H17 0.9300 . ?
C4 H4 0.9300 . ?
C21 H21A 0.9600 . ?
C21 H21B 0.9600 . ?
C21 H21C 0.9600 . ?
C14 H14A 0.9600 . ?
C14 H14B 0.9600 . ?
C14 H14C 0.9600 . ?
